data_4335976
loop_
_publ_author_name
'Charles J. Simmons'
'Horst Stratemeier'
'Michael A. Hitchman'
'Mark J. Riley'

_publ_section_title
;
 Influence of Lattice Interactions on the Jahn-Teller Distortion of the
 [Cu(H2O)6]2+ Ion: Dependence of the Crystal Structure of
 K2xRb2-2x[Cu(H2O)6](SeO4)2 upon the K/Rb Ratio
;
_journal_name_full 'Inorganic Chemistry'
_journal_page_first 10481
_journal_page_last 10499
_journal_paper_doi 10.1021/ic401385f
_journal_volume 52
_journal_year 2013
_chemical_formula_moiety 'Cu H12 K0.52 O14 Rb1.48 Se2 '
_chemical_formula_sum 'Cu H12 K0.52 O14 Rb1.48 Se2'
_chemical_formula_weight 604.40
_space_group_IT_number 14
_symmetry_cell_setting monoclinic
_symmetry_Int_Tables_number 14
_symmetry_space_group_name_Hall '-P 2yab'
_symmetry_space_group_name_H-M 'P 1 21/a 1'
_cell_angle_alpha 90
_cell_angle_beta 104.466(1)
_cell_angle_gamma 90
_cell_formula_units_Z 2
_cell_length_a 9.3399(3)
_cell_length_b 12.4495(3)
_cell_length_c 6.3246(2)
_cell_measurement_reflns_used 8645
_cell_measurement_temperature 210
_cell_measurement_theta_max 40.3
_cell_measurement_theta_min 1.6
_cell_volume 712.09(4)
_computing_cell_refinement 'HKL Scalepack'
_computing_data_collection 'KappaCCD Server Control'
_computing_data_reduction 'HKL Denzo and Scalepack'
_computing_publication_material 'teXsan for Windows v. 1.06 MSC'
_computing_structure_refinement 'teXsan for Windows v. 1.06 MSC'
_computing_structure_solution
;
SIR92 (Altomare, et. al. 1994)
;
_diffrn_ambient_temperature 210
_diffrn_measured_fraction_theta_full 0.985
_diffrn_measured_fraction_theta_max 0.985
_diffrn_measurement_device 'Nonius CCD camera'
_diffrn_measurement_method '\f scans \w scans \k offsets'
_diffrn_radiation_detector 'Nonius Kappa CCD'
_diffrn_radiation_monochromator graphite
_diffrn_radiation_source 'fine-focus sealed x-ray tube'
_diffrn_radiation_type 'Mo K\a'
_diffrn_radiation_wavelength 0.7107
_diffrn_reflns_av_R_equivalents 0.02817
_diffrn_reflns_av_sigmaI/netI 0.064
_diffrn_reflns_limit_h_max 16
_diffrn_reflns_limit_h_min -16
_diffrn_reflns_limit_k_max 22
_diffrn_reflns_limit_k_min -22
_diffrn_reflns_limit_l_max 11
_diffrn_reflns_limit_l_min -11
_diffrn_reflns_number 8645
_diffrn_reflns_theta_full 40.29
_diffrn_reflns_theta_max 40.29
_diffrn_reflns_theta_min 1.63
_diffrn_standards_decay_% 0.00
_diffrn_standards_interval_count 0
_diffrn_standards_number 0
_exptl_absorpt_coefficient_mu 11.88
_exptl_absorpt_correction_T_max 0.912
_exptl_absorpt_correction_T_min 0.698
_exptl_absorpt_correction_type multi-scan
_exptl_absorpt_process_details '(Denzo-SMN; Otwinowski & Minor, 1997)'
_exptl_crystal_colour blue
_exptl_crystal_density_diffrn 2.819
_exptl_crystal_description sphere
_exptl_crystal_F_000 571.3
_exptl_crystal_size_rad 0.30
_refine_diff_density_max 0.41
_refine_diff_density_min -0.58
_refine_ls_extinction_coef 0.00000048(3)
_refine_ls_extinction_expression 'equ(3) Acta Cryst.(1968) A24, p213.'
_refine_ls_extinction_method 'Zachariasen (1967)'
_refine_ls_goodness_of_fit_all 1.239
_refine_ls_goodness_of_fit_ref 1.240
_refine_ls_hydrogen_treatment refall
_refine_ls_matrix_type full
_refine_ls_number_constraints 1
_refine_ls_number_parameters 123
_refine_ls_number_reflns 2468
_refine_ls_number_restraints 0
_refine_ls_R_factor_all 0.0188
_refine_ls_R_factor_gt 0.0190
_refine_ls_shift/su_max 0.1000
_refine_ls_shift/su_mean 0.0039
_refine_ls_structure_factor_coef F
_refine_ls_weighting_details 'w = 1/[\s^2^(Fo)]'
_refine_ls_weighting_scheme sigma
_refine_ls_wR_factor_all 0.0190
_refine_ls_wR_factor_ref 0.0190
_reflns_number_gt 2468
_reflns_number_total 4414
_reflns_threshold_expression I>5.00\s(I)
_cod_data_source_file ic401385f_si_003_18.cif
_cod_data_source_block '_Template_texray.inf17'
_cod_original_cell_volume 712.09(3)
_cod_original_sg_symbol_H-M 'P 21/a '
_cod_original_formula_sum 'Cu H12 K0.52 O14 Rb1.48 Se2 '
_cod_database_code 4335976

loop_
_symmetry_equiv_pos_as_xyz
'   +x,   +y,   +z'
'1/2-x,1/2+y,   -z'
'   -x,   -y,   -z'
'1/2+x,1/2-y,   +z'

loop_
_atom_site_label
_atom_site_fract_x
_atom_site_fract_y
_atom_site_fract_z
_atom_site_U_iso_or_equiv
_atom_site_occupancy
_atom_site_refinement_flags
_atom_site_adp_type
_atom_site_calc_flag
Rb(10) 0.12369(3) 0.34335(2) 0.34232(4) 0.01961(5) 0.7402(8) S Uani d
Se(2) 0.39795(1) 0.137273(11) 0.72684(2) 0.01431(3) 1.000 . Uani d
Cu(1) 0.0000 0.0000 0.0000 0.01235(5) 1.000 S Uani d
K(10) 0.1382(2) 0.3531(2) 0.3524(3) 0.0217(3) 0.260 SP Uani d
O(3) 0.40339(11) 0.24378(8) 0.5769(2) 0.0239(3) 1.000 . Uani d
O(4) 0.54938(11) 0.06798(9) 0.7548(2) 0.0288(3) 1.000 . Uani d
O(5) 0.25848(10) 0.06253(8) 0.5973(1) 0.0183(2) 1.000 . Uani d
O(6) 0.37398(11) 0.17374(8) 0.9645(1) 0.0216(2) 1.000 . Uani d
O(7) 0.15382(11) 0.10979(8) 0.1605(2) 0.0204(2) 1.000 . Uani d
O(8) -0.18406(12) 0.11325(9) 0.0329(2) 0.0223(3) 1.000 . Uani d
O(9) -0.00325(10) -0.06155(8) 0.2815(1) 0.0159(2) 1.000 . Uani d
H(15) 0.195(2) 0.091(1) 0.288(3) 0.050(6) 1.000 . Uiso d
H(16) 0.217(2) 0.1238(13) 0.115(3) 0.035(5) 1.000 . Uiso d
H(17) -0.255(2) 0.105(2) -0.061(3) 0.052(6) 1.000 . Uiso d
H(18) -0.162(2) 0.1669(13) 0.007(3) 0.028(5) 1.000 . Uiso d
H(19) -0.068(2) -0.055(2) 0.329(3) 0.043(6) 1.000 . Uiso d
H(20) 0.029(2) -0.1228(13) 0.320(2) 0.031(5) 1.000 . Uiso d

loop_
_atom_site_aniso_label
_atom_site_aniso_U_11
_atom_site_aniso_U_22
_atom_site_aniso_U_33
_atom_site_aniso_U_12
_atom_site_aniso_U_13
_atom_site_aniso_U_23
Rb(10) 0.01942(10) 0.02118(12) 0.01927(10) -0.00138(9) 0.00677(8) -0.00091(9)
Se(2) 0.01387(5) 0.01553(6) 0.01350(5) -0.00230(5) 0.00335(4) -0.00090(5)
Cu(1) 0.01256(9) 0.01375(11) 0.01076(9) -0.00216(8) 0.00293(8) 0.00056(8)
K(10) 0.0210(6) 0.0194(7) 0.0268(7) -0.0076(6) 0.0097(5) -0.0013(6)
O(3) 0.0337(6) 0.0199(5) 0.0186(5) -0.0070(4) 0.0074(4) 0.0029(4)
O(4) 0.0147(5) 0.0342(7) 0.0357(6) 0.0047(5) 0.0032(4) -0.0042(5)
O(5) 0.0152(4) 0.0229(5) 0.0166(4) -0.0073(4) 0.0040(3) -0.0048(4)
O(6) 0.0309(5) 0.0217(5) 0.0134(4) -0.0024(4) 0.0076(4) -0.0020(4)
O(7) 0.0184(5) 0.0281(6) 0.0146(4) -0.0045(4) 0.0036(4) 0.0012(4)
O(8) 0.0205(5) 0.0213(5) 0.0240(5) -0.0019(4) 0.0033(4) 0.0029(4)
O(9) 0.0166(4) 0.0173(5) 0.0150(4) 0.0005(4) 0.0061(3) 0.0022(4)

loop_
_atom_type_symbol
_atom_type_oxidation_number
_atom_type_scat_dispersion_real
_atom_type_scat_dispersion_imag
_atom_type_scat_source
H 0 0.000 0.000
;International Tables for Crystallography
(1992, Vol. C, Table 6.1.1.2)
;
O 0 0.008 0.006
;International Tables for Crystallography
(1992, Vol. C, Table 6.1.1.2)
;
K 0 0.179 0.250
;International Tables for Crystallography
(1992, Vol. C, Table 6.1.1.2)
;
Cu 0 0.263 1.266
;International Tables for Crystallography
(1992, Vol. C, Tables 4.2.6.8 and 6.1.1.1)
;
Se 0 -0.178 2.223
;International Tables for Crystallography
(1992, Vol. C, Tables 4.2.6.8 and 6.1.1.1)
;
Rb 0 -1.044 2.973
;International Tables for Crystallography
(1992, Vol. C, Tables 4.2.6.8 and 6.1.1.1)
;

loop_
_geom_angle_atom_site_label_1
_geom_angle_atom_site_label_2
_geom_angle_atom_site_label_3
_geom_angle
_geom_angle_publ_flag
O3 SE2 O4 109.88(6) ?
O3 SE2 O5 107.76(5) ?
O3 SE2 O6 109.75(5) ?
O4 SE2 O5 108.24(6) ?
O4 SE2 O6 111.18(6) ?
O5 SE2 O6 109.96(5) ?
O7 CU1 O7 180.00 ?
O7 CU1 O8 89.64(4) ?
O7 CU1 O9 88.79(4) ?
O8 CU1 O8 180.00 ?
O8 CU1 O9 88.60(4) ?
O9 CU1 O9 180.00 ?
CU1 O7 H15 112.8(14) no
CU1 O7 H16 119.5(14) no
H15 O7 H16 102.8(19) no
CU1 O8 H17 111.9(15) no
CU1 O8 H18 106.5(14) no
H17 O8 H18 100.2(19) no
CU1 O9 H19 121.8(15) no
CU1 O9 H20 122.7(12) no
H19 O9 H20 104.5(19) no

loop_
_geom_bond_atom_site_label_1
_geom_bond_atom_site_label_2
_geom_bond_distance
_geom_bond_publ_flag
RB10 K10 0.181(2) ?
SE2 O3 1.6383(11) ?
SE2 O4 1.6282(11) ?
SE2 O5 1.6434(10) ?
SE2 O6 1.6384(10) ?
CU1 O7 2.0576(11) ?
CU1 O7 2.0576(11) ?
CU1 O8 2.2726(12) ?
CU1 O8 2.2726(12) ?
CU1 O9 1.9455(10) ?
CU1 O9 1.9455(10) ?
O7 H15 0.83(2) no
O7 H16 0.74(2) no
O8 H17 0.78(2) no
O8 H18 0.73(2) no
O9 H19 0.75(2) no
O9 H20 0.83(2) no
